data_4300031
loop_
_publ_author_name
'Sangeeta Banerjee'
'Sibaprasad Bhattacharyya'
'Bimal Kumar Dirghangi'
'Mahua Menon'
'Animesh Chakravorty'

_publ_section_title
;
Chemistry of the Rhenium-Azopyridine Family: An Oxo Parent and
Derivatives Thereof Including a Novel Oxo-Imido Dimer
;
_journal_name_full 'Inorganic Chemistry'
_journal_page_first 6
_journal_page_last 13
_journal_paper_doi 10.1021/ic990465u
_journal_volume 39
_journal_year 2000
_chemical_formula_sum 'C17 H12 Cl5 N4 Re'
_chemical_formula_weight 635.76
_space_group_IT_number 2
_symmetry_cell_setting triclinic
_symmetry_space_group_name_Hall '-P 1'
_symmetry_space_group_name_H-M 'P -1'
_atom_sites_solution_hydrogens geom
_atom_sites_solution_primary heavy
_atom_sites_solution_secondary difmap
_audit_creation_method SHELXL
_cell_angle_alpha 63.67(2)
_cell_angle_beta 71.24(2)
_cell_angle_gamma 86.79(2)
_cell_formula_units_Z 2
_cell_length_a 9.683(3)
_cell_length_b 10.898(3)
_cell_length_c 11.522(3)
_cell_measurement_reflns_used 30
_cell_measurement_temperature 293(2)
_cell_measurement_theta_max 28
_cell_measurement_theta_min 7
_cell_volume 1026.4(6)
_computing_cell_refinement 'Siemens SHELXTL-PLUS P3'
_computing_data_collection 'Siemens SHELXTL-PLUS P3'
_computing_data_reduction 'SIEMENS SHELXTL-PLUS'
_computing_molecular_graphics 'Siemens SHELXTL using XP'
_computing_publication_material 'Siemens SHELXTL'
_computing_structure_refinement 'SHELXL-93 (Sheldrick, 1993)'
_computing_structure_solution 'SHELXS-86 (Sheldrick, 1990)'
_diffrn_ambient_temperature 293(2)
_diffrn_measurement_device 'Siemens R3m/V'
_diffrn_measurement_method '\w scans'
_diffrn_radiation_monochromator graphite
_diffrn_radiation_source 'fine-focus sealed tube'
_diffrn_radiation_type MoK\a
_diffrn_radiation_wavelength 0.71073
_diffrn_reflns_av_R_equivalents 0.0188
_diffrn_reflns_av_sigmaI/netI 0.0353
_diffrn_reflns_limit_h_max 12
_diffrn_reflns_limit_h_min 0
_diffrn_reflns_limit_k_max 14
_diffrn_reflns_limit_k_min -14
_diffrn_reflns_limit_l_max 14
_diffrn_reflns_limit_l_min -14
_diffrn_reflns_number 5032
_diffrn_reflns_theta_max 27.56
_diffrn_reflns_theta_min 2.09
_diffrn_standards_interval_count 198
_diffrn_standards_number 2
_exptl_absorpt_coefficient_mu 6.580
_exptl_absorpt_correction_T_max 0.583
_exptl_absorpt_correction_T_min 0.272
_exptl_absorpt_correction_type semi-empirical
_exptl_crystal_colour dark
_exptl_crystal_density_diffrn 2.057
_exptl_crystal_description prismatic
_exptl_crystal_F_000 604
_exptl_crystal_size_max 0.35
_exptl_crystal_size_mid 0.3
_exptl_crystal_size_min 0.3
_refine_diff_density_max 1.411
_refine_diff_density_min -1.996
_refine_diff_density_rms 0.143
_refine_ls_extinction_coef 0.0091(5)
_refine_ls_extinction_expression Fc^*^=kFc[1+0.001xFc^2^\l^3^/sin(2\q)]^-1/4^
_refine_ls_extinction_method SHELXL
_refine_ls_goodness_of_fit_all 1.043
_refine_ls_goodness_of_fit_obs 1.059
_refine_ls_matrix_type full
_refine_ls_number_parameters 246
_refine_ls_number_reflns 4748
_refine_ls_number_restraints 0
_refine_ls_restrained_S_all 1.044
_refine_ls_restrained_S_obs 1.059
_refine_ls_R_factor_all 0.0441
_refine_ls_R_factor_obs 0.0339
_refine_ls_shift/esd_max 0.001
_refine_ls_shift/esd_mean 0.000
_refine_ls_structure_factor_coef Fsqd
_refine_ls_weighting_details 'w=1/[\s^2^(Fo^2^)+(0.0489P)^2^+0.4548P] where P=(Fo^2^+2Fc^2^)/3'
_refine_ls_weighting_scheme calc
_refine_ls_wR_factor_all 0.0812
_refine_ls_wR_factor_obs 0.0765
_reflns_number_observed 4118
_reflns_number_total 4749
_reflns_observed_criterion >2sigma(I)
_cod_depositor_comments
;
The following automatic conversions were performed:

'_refine_ls_weighting_scheme' value 'calc
w=1/[\s^2^(Fo^2^)+(0.0489P)^2^+0.4548P] where P=(Fo^2^+2Fc^2^)/3' was
changed to 'calc'. New tag '_refine_ls_weighting_details' was
created. The value of the new tag was set to
'w=1/[\s^2^(Fo^2^)+(0.0489P)^2^+0.4548P] where P=(Fo^2^+2Fc^2^)/3'.

Automatic conversion script
Id: cif_fix_values 3143 2015-03-26 13:38:13Z robertas 

The following automatic conversions were performed:

'_symmetry_cell_setting' value 'Triclinic' changed to 'triclinic'
according to the built-in table from CIF Core dictionary named
'cif_core.dic' version 2.4.5 from 2014-11-21.

'_atom_sites_solution_primary' value 'heavy atom method' was changed
to 'heavy'.

Automatic conversion script
Id: cif_fix_values 6452 2018-10-05 10:23:21Z andrius 
;
_cod_original_cell_volume 1026.4(5)
_cod_database_code 4300031

loop_
_symmetry_equiv_pos_as_xyz
'x, y, z'
'-x, -y, -z'

loop_
_atom_site_aniso_label
_atom_site_aniso_U_11
_atom_site_aniso_U_22
_atom_site_aniso_U_33
_atom_site_aniso_U_23
_atom_site_aniso_U_13
_atom_site_aniso_U_12
Re 0.02910(12) 0.03038(12) 0.03223(12) -0.01620(8) -0.01133(8) 0.00608(7)
Cl1 0.0507(8) 0.0388(7) 0.0541(8) -0.0226(6) -0.0248(7) 0.0184(6)
Cl2 0.0464(8) 0.0511(8) 0.0338(6) -0.0181(6) -0.0078(6) 0.0084(6)
Cl3 0.0410(7) 0.0414(7) 0.0365(6) -0.0219(6) -0.0072(6) 0.0040(6)
Cl4 0.100(2) 0.0341(8) 0.107(2) -0.0274(10) -0.0313(14) -0.0100(9)
Cl5 0.0724(12) 0.0703(11) 0.0943(14) -0.0533(11) -0.0360(11) -0.0029(9)
N1 0.032(2) 0.032(2) 0.040(2) -0.014(2) -0.015(2) 0.002(2)
N2 0.035(2) 0.031(2) 0.046(3) -0.018(2) -0.020(2) 0.006(2)
N3 0.027(2) 0.029(2) 0.027(2) -0.012(2) -0.004(2) 0.000(2)
N4 0.033(2) 0.039(2) 0.033(2) -0.020(2) -0.014(2) 0.013(2)
C1 0.033(3) 0.031(2) 0.042(3) -0.019(2) -0.017(2) 0.008(2)
C2 0.036(3) 0.037(3) 0.047(3) -0.016(2) -0.018(3) 0.005(2)
C3 0.040(3) 0.045(3) 0.049(3) -0.020(3) -0.012(3) -0.007(3)
C4 0.057(4) 0.032(3) 0.048(3) -0.012(3) -0.018(3) -0.003(3)
C5 0.043(3) 0.027(2) 0.050(3) -0.010(2) -0.019(3) -0.001(2)
C6 0.038(3) 0.025(2) 0.033(2) -0.013(2) -0.012(2) 0.000(2)
C7 0.033(3) 0.040(3) 0.033(3) -0.018(2) -0.004(2) -0.001(2)
C8 0.052(4) 0.040(3) 0.043(3) -0.014(3) -0.016(3) -0.007(3)
C9 0.062(4) 0.031(3) 0.048(3) -0.016(2) -0.023(3) 0.000(3)
C10 0.055(4) 0.033(3) 0.074(4) -0.029(3) -0.016(3) 0.008(3)
C11 0.038(3) 0.039(3) 0.058(4) -0.021(3) -0.009(3) 0.002(2)
C12 0.031(3) 0.038(3) 0.032(2) -0.018(2) -0.014(2) 0.003(2)
C13 0.036(3) 0.049(3) 0.035(3) -0.020(3) -0.007(2) 0.008(2)
C14 0.032(3) 0.056(3) 0.040(3) -0.022(3) -0.009(2) -0.004(2)
C15 0.044(3) 0.042(3) 0.042(3) -0.018(3) -0.018(3) -0.002(2)
C16 0.046(3) 0.054(4) 0.056(4) -0.036(3) -0.019(3) 0.014(3)
C17 0.033(3) 0.056(3) 0.052(3) -0.033(3) -0.018(3) 0.009(3)

loop_
_atom_site_label
_atom_site_type_symbol
_atom_site_fract_x
_atom_site_fract_y
_atom_site_fract_z
_atom_site_U_iso_or_equiv
_atom_site_thermal_displace_type
_atom_site_occupancy
_atom_site_calc_flag
_atom_site_refinement_flags
_atom_site_disorder_group
Re Re 0.22373(2) 0.35124(2) 0.25958(2) 0.02957(9) Uani 1 d . .
Cl1 Cl 0.3224(2) 0.13840(15) 0.3275(2) 0.0458(3) Uani 1 d . .
Cl2 Cl 0.0709(2) 0.2749(2) 0.49471(14) 0.0458(3) Uani 1 d . .
Cl3 Cl 0.3441(2) 0.38288(14) 0.03342(14) 0.0394(3) Uani 1 d . .
Cl4 Cl 0.2637(3) 1.0920(2) 0.0066(3) 0.0822(6) Uani 1 d . .
Cl5 Cl 0.5300(2) 0.8250(2) 0.4529(2) 0.0700(5) Uani 1 d . .
N1 N 0.0331(5) 0.2575(4) 0.2571(5) 0.0348(9) Uani 1 d . .
N2 N -0.0155(5) 0.4870(4) 0.1591(5) 0.0356(10) Uani 1 d . .
N3 N 0.1036(4) 0.5041(4) 0.1812(4) 0.0291(8) Uani 1 d . .
N4 N 0.3302(5) 0.4540(5) 0.2826(4) 0.0332(9) Uani 1 d . .
C1 C -0.0561(6) 0.3498(5) 0.2055(6) 0.0332(11) Uani 1 d . .
C2 C -0.1872(6) 0.3096(6) 0.2002(6) 0.0400(12) Uani 1 d . .
H2A H -0.2445(6) 0.3752(6) 0.1594(6) 0.048 Uiso 1 calc R .
C3 C -0.2304(7) 0.1721(6) 0.2560(6) 0.0453(14) Uani 1 d . .
H3A H -0.3187(7) 0.1427(6) 0.2559(6) 0.054 Uiso 1 calc R .
C4 C -0.1406(7) 0.0782(6) 0.3125(6) 0.0475(14) Uani 1 d . .
H4A H -0.1688(7) -0.0156(6) 0.3520(6) 0.057 Uiso 1 calc R .
C5 C -0.0090(7) 0.1231(5) 0.3103(6) 0.0417(13) Uani 1 d . .
H5A H 0.0519(7) 0.0588(5) 0.3466(6) 0.050 Uiso 1 calc R .
C6 C 0.1436(6) 0.6494(5) 0.1347(5) 0.0316(10) Uani 1 d . .
C7 C 0.2875(6) 0.7060(6) 0.0578(5) 0.0365(11) Uani 1 d . .
H7A H 0.3585(6) 0.6518(6) 0.0352(5) 0.044 Uiso 1 calc R .
C8 C 0.3248(7) 0.8438(6) 0.0150(6) 0.0466(14) Uani 1 d . .
H8A H 0.4202(7) 0.8838(6) -0.0386(6) 0.056 Uiso 1 calc R .
C9 C 0.2176(8) 0.9208(6) 0.0534(6) 0.0460(14) Uani 1 d . .
C10 C 0.0750(8) 0.8657(6) 0.1287(7) 0.054(2) Uani 1 d . .
H10A H 0.0043(8) 0.9200(6) 0.1515(7) 0.065 Uiso 1 calc R .
C11 C 0.0373(7) 0.7277(6) 0.1704(7) 0.0468(14) Uani 1 d . .
H11A H -0.0589(7) 0.6886(6) 0.2220(7) 0.056 Uiso 1 calc R .
C12 C 0.3791(6) 0.5402(5) 0.3232(5) 0.0316(10) Uani 1 d . .
C13 C 0.5273(6) 0.5625(6) 0.3007(6) 0.0407(13) Uani 1 d . .
H13A H 0.5951(6) 0.5177(6) 0.2594(6) 0.049 Uiso 1 calc R .
C14 C 0.5736(6) 0.6507(7) 0.3393(6) 0.0431(13) Uani 1 d . .
H14A H 0.6727(6) 0.6663(7) 0.3244(6) 0.052 Uiso 1 calc R .
C15 C 0.4710(7) 0.7162(6) 0.4009(6) 0.0413(12) Uani 1 d . .
C16 C 0.3239(7) 0.6953(7) 0.4246(7) 0.0470(14) Uani 1 d . .
H16A H 0.2572(7) 0.7407(7) 0.4660(7) 0.056 Uiso 1 calc R .
C17 C 0.2760(6) 0.6066(6) 0.3868(6) 0.0427(13) Uani 1 d . .
H17B H 0.1766(6) 0.5908(6) 0.4030(6) 0.051 Uiso 1 calc R .

loop_
_atom_type_symbol
_atom_type_description
_atom_type_scat_dispersion_real
_atom_type_scat_dispersion_imag
_atom_type_scat_source
C C 0.0033 0.0016 'International Tables Vol C Tables 4.2.6.8 and 6.1.1.4'
H H 0.0000 0.0000 'International Tables Vol C Tables 4.2.6.8 and 6.1.1.4'
N N 0.0061 0.0033 'International Tables Vol C Tables 4.2.6.8 and 6.1.1.4'
Cl Cl 0.1484 0.1585 'International Tables Vol C Tables 4.2.6.8 and 6.1.1.4'
Re Re -1.0185 7.2310 'International Tables Vol C Tables 4.2.6.8 and 6.1.1.4'

loop_
_geom_angle_atom_site_label_1
_geom_angle_atom_site_label_2
_geom_angle_atom_site_label_3
_geom_angle
_geom_angle_site_symmetry_1
_geom_angle_site_symmetry_3
_geom_angle_publ_flag
N4 Re N3 93.3(2) . . y
N4 Re N1 160.9(2) . . y
N3 Re N1 72.7(2) . . y
N4 Re Cl1 104.67(14) . . y
N3 Re Cl1 161.80(13) . . y
N1 Re Cl1 90.34(12) . . y
N4 Re Cl3 104.71(15) . . y
N3 Re Cl3 87.20(12) . . y
N1 Re Cl3 87.96(13) . . y
Cl1 Re Cl3 85.50(6) . . y
N4 Re Cl2 88.06(15) . . y
N3 Re Cl2 95.26(12) . . y
N1 Re Cl2 80.49(13) . . y
Cl1 Re Cl2 88.30(6) . . y
Cl3 Re Cl2 166.86(5) . . y
C5 N1 C1 118.9(5) . . ?
C5 N1 Re 127.8(4) . . ?
C1 N1 Re 113.1(3) . . y
N3 N2 C1 111.5(4) . . y
N2 N3 C6 111.0(4) . . ?
N2 N3 Re 124.5(3) . . y
C6 N3 Re 124.4(3) . . ?
C12 N4 Re 164.4(4) . . y
N1 C1 N2 118.1(5) . . y
N1 C1 C2 121.8(5) . . ?
N2 C1 C2 120.1(4) . . ?
C3 C2 C1 119.0(5) . . ?
C2 C3 C4 118.7(6) . . ?
C3 C4 C5 120.1(5) . . ?
N1 C5 C4 121.4(5) . . ?
C11 C6 C7 121.1(5) . . ?
C11 C6 N3 119.0(5) . . ?
C7 C6 N3 119.9(5) . . ?
C8 C7 C6 119.5(5) . . ?
C9 C8 C7 118.9(6) . . ?
C10 C9 C8 121.8(5) . . ?
C10 C9 Cl4 118.6(5) . . ?
C8 C9 Cl4 119.6(5) . . ?
C9 C10 C11 119.3(6) . . ?
C6 C11 C10 119.4(6) . . ?
N4 C12 C13 121.0(5) . . ?
N4 C12 C17 118.7(5) . . ?
C13 C12 C17 120.3(5) . . ?
C14 C13 C12 120.0(5) . . ?
C13 C14 C15 119.2(5) . . ?
C16 C15 C14 121.9(6) . . ?
C16 C15 Cl5 119.2(5) . . ?
C14 C15 Cl5 118.9(5) . . ?
C15 C16 C17 119.5(5) . . ?
C16 C17 C12 119.2(5) . . ?

loop_
_geom_bond_atom_site_label_1
_geom_bond_atom_site_label_2
_geom_bond_distance
_geom_bond_site_symmetry_2
_geom_bond_publ_flag
Re N4 1.719(5) . y
Re N3 2.017(4) . y
Re N1 2.173(5) . y
Re Cl1 2.3513(15) . y
Re Cl3 2.3584(15) . y
Re Cl2 2.404(2) . y
Cl4 C9 1.737(6) . ?
Cl5 C15 1.737(6) . ?
N1 C5 1.341(7) . ?
N1 C1 1.346(6) . y
N2 N3 1.298(6) . y
N2 C1 1.378(7) . y
N3 C6 1.458(6) . ?
N4 C12 1.380(7) . y
C1 C2 1.394(8) . ?
C2 C3 1.370(8) . ?
C3 C4 1.379(8) . ?
C4 C5 1.380(9) . ?
C6 C11 1.378(8) . ?
C6 C7 1.388(7) . ?
C7 C8 1.384(8) . ?
C8 C9 1.383(9) . ?
C9 C10 1.371(9) . ?
C10 C11 1.390(8) . ?
C12 C13 1.390(8) . ?
C12 C17 1.406(7) . ?
C13 C14 1.370(8) . ?
C14 C15 1.384(8) . ?
C15 C16 1.373(9) . ?
C16 C17 1.376(8) . ?
